data_4301009
loop_
_publ_author_name
'Masahiro Kato'
'Taka-aki Okamura'
'Hitoshi Yamamoto'
'Norikazu Ueyama'

_publ_section_title
;

Effects of the Intramolecular NH...S Hydrogen Bond in Mononuclear

Platinum(II) and Palladium(II) Complexes with 2,2'-Bipyridine and

Benzenethiol Derivatives

;
_journal_name_full 'Inorganic Chemistry'
_journal_page_first 1966
_journal_page_last 1972
_journal_paper_doi 10.1021/ic0490167
_journal_volume 44
_journal_year 2005
_chemical_formula_moiety 'C62 H48 N4 O2 Pt S2, 2(C3 H6 O), O'
_chemical_formula_sum 'C68 H62 N4 O5 Pt S2'
_chemical_formula_weight 1274.43
_chemical_name_systematic
; 

 ? 

;
_space_group_IT_number 14
_symmetry_cell_setting monoclinic
_symmetry_Int_Tables_number 14
_symmetry_space_group_name_Hall '-P 2yn'
_symmetry_space_group_name_H-M 'P 1 21/n 1'
_atom_sites_solution_hydrogens geom
_atom_sites_solution_primary direct
_atom_sites_solution_secondary difmap
_audit_creation_date 'Wed Jun  23 15:14:45 2004'
_audit_creation_method SHELXL-97
_cell_angle_alpha 90.00
_cell_angle_beta 95.624(9)
_cell_angle_gamma 90.00
_cell_formula_units_Z 4
_cell_length_a 16.522(4)
_cell_length_b 19.518(5)
_cell_length_c 17.644(3)
_cell_measurement_reflns_used 9559
_cell_measurement_temperature 200(2)
_cell_measurement_theta_max 27.5
_cell_measurement_theta_min 3.0
_cell_volume 5662(2)
_computing_structure_refinement 'SHELXL-97 (Sheldrick, 1997)'
_computing_structure_solution 'SIR92 (Altomare et al., 1994)'
_diffrn_ambient_temperature 200(2)
_diffrn_detector_area_resol_mean 10.00
_diffrn_measured_fraction_theta_full 0.977
_diffrn_measured_fraction_theta_max 0.977
_diffrn_measurement_device_type 'Rigaku RAXIS-RAPID Imaging Plate'
_diffrn_measurement_method \w
_diffrn_radiation_monochromator graphite
_diffrn_radiation_source 'fine-focus sealed tube'
_diffrn_radiation_type MoK\a
_diffrn_radiation_wavelength 0.71075
_diffrn_reflns_av_R_equivalents 0.1048
_diffrn_reflns_av_sigmaI/netI 0.1610
_diffrn_reflns_limit_h_max 21
_diffrn_reflns_limit_h_min -21
_diffrn_reflns_limit_k_max 24
_diffrn_reflns_limit_k_min -25
_diffrn_reflns_limit_l_max 22
_diffrn_reflns_limit_l_min -21
_diffrn_reflns_number 38006
_diffrn_reflns_theta_full 27.48
_diffrn_reflns_theta_max 27.48
_diffrn_reflns_theta_min 3.02
_exptl_absorpt_coefficient_mu 2.609
_exptl_absorpt_correction_T_max 0.677
_exptl_absorpt_correction_T_min 0.584
_exptl_absorpt_correction_type multi-scan
_exptl_absorpt_process_details '(Higashi, 1995)'
_exptl_crystal_colour red
_exptl_crystal_density_diffrn 1.495
_exptl_crystal_density_method 'not measured'
_exptl_crystal_description block
_exptl_crystal_F_000 2592
_exptl_crystal_size_max 0.200
_exptl_crystal_size_mid 0.200
_exptl_crystal_size_min 0.150
_refine_diff_density_max 1.667
_refine_diff_density_min -1.617
_refine_diff_density_rms 0.126
_refine_ls_extinction_method none
_refine_ls_goodness_of_fit_ref 0.948
_refine_ls_hydrogen_treatment mixed
_refine_ls_matrix_type full
_refine_ls_number_parameters 721
_refine_ls_number_reflns 12686
_refine_ls_number_restraints 0
_refine_ls_restrained_S_all 0.948
_refine_ls_R_factor_all 0.1041
_refine_ls_R_factor_gt 0.0460
_refine_ls_shift/su_max 0.001
_refine_ls_shift/su_mean 0.000
_refine_ls_structure_factor_coef Fsqd
_refine_ls_weighting_details 'calc w=1/[\s^2^(Fo^2^)+(0.0020P)^2^+0.0000P] where P=(Fo^2^+2Fc^2^)/3'
_refine_ls_weighting_scheme calc
_refine_ls_wR_factor_gt 0.0501
_refine_ls_wR_factor_ref 0.0545
_reflns_number_gt 7214
_reflns_number_total 12686
_reflns_threshold_expression >2\s(I)
_cod_data_source_file ic0490167si20040722_042703.cif
_cod_data_source_block shelxl
_cod_database_code 4301009

loop_
_symmetry_equiv_pos_as_xyz
'x, y, z'
'-x+1/2, y+1/2, -z+1/2'
'-x, -y, -z'
'x-1/2, -y-1/2, z-1/2'

loop_
_atom_site_label
_atom_site_type_symbol
_atom_site_fract_x
_atom_site_fract_y
_atom_site_fract_z
_atom_site_U_iso_or_equiv
_atom_site_adp_type
_atom_site_occupancy
_atom_site_symmetry_multiplicity
_atom_site_calc_flag
_atom_site_refinement_flags
_atom_site_disorder_assembly
_atom_site_disorder_group
Pt1 Pt 0.454976(11) 0.109973(11) 0.071103(10) 0.02410(5) Uani 1 1 d . . .
S1 S 0.44990(8) 0.13640(7) 0.19666(7) 0.0343(4) Uani 1 1 d . . .
S2 S 0.55030(6) 0.19198(7) 0.05333(6) 0.0263(3) Uani 1 1 d . . .
O1 O 0.30388(16) 0.34475(18) 0.26719(16) 0.0344(9) Uani 1 1 d . . .
O2 O 0.67117(16) 0.40444(18) -0.01761(16) 0.0344(10) Uani 1 1 d . . .
O3 O 0.8922(3) 0.0258(3) 0.9976(3) 0.1014(19) Uani 1 1 d . . .
O4 O 0.9827(3) 0.0314(2) 0.2186(2) 0.0872(16) Uani 1 1 d . . .
O5 O 0.1742(3) -0.0066(3) 0.8621(2) 0.1158(19) Uani 1 1 d . . .
N1 N 0.3553(2) 0.2690(2) 0.18757(18) 0.0258(10) Uani 1 1 d . . .
H1 H 0.3487 0.2382 0.1575 0.031 Uiso 1 1 d . . .
N2 N 0.6260(2) 0.3289(2) 0.06472(18) 0.0256(10) Uani 1 1 d . . .
H2 H 0.6327 0.2980 0.1063 0.031 Uiso 1 1 d . . .
N31 N 0.4451(2) 0.07714(19) -0.03946(19) 0.0244(10) Uani 1 1 d . . .
N41 N 0.3779(2) 0.0268(2) 0.0767(2) 0.0272(10) Uani 1 1 d . . .
C11 C 0.4885(3) 0.2187(3) 0.2186(2) 0.0236(12) Uani 1 1 d . . .
C12 C 0.4392(2) 0.2771(3) 0.2156(2) 0.0216(12) Uani 1 1 d . . .
C13 C 0.4705(3) 0.3402(3) 0.2347(2) 0.0322(13) Uani 1 1 d . . .
H13 H 0.4357 0.3791 0.2319 0.039 Uiso 1 1 calc R . .
C14 C 0.5521(3) 0.3480(3) 0.2579(2) 0.0385(15) Uani 1 1 d . . .
H14 H 0.5734 0.3922 0.2708 0.046 Uiso 1 1 calc R . .
C15 C 0.6020(3) 0.2928(3) 0.2623(2) 0.0380(16) Uani 1 1 d . . .
H15 H 0.6582 0.2979 0.2786 0.046 Uiso 1 1 calc R . .
C16 C 0.5705(3) 0.2291(3) 0.2428(2) 0.0401(16) Uani 1 1 d . . .
H16 H 0.6061 0.1907 0.2461 0.048 Uiso 1 1 calc R . .
C17 C 0.2939(2) 0.3051(3) 0.2143(2) 0.0239(12) Uani 1 1 d . . .
C18 C 0.2067(2) 0.2945(2) 0.1720(2) 0.0186(11) Uani 1 1 d . . .
C21 C 0.4982(3) 0.2681(3) 0.0298(2) 0.0235(12) Uani 1 1 d . . .
C22 C 0.5415(2) 0.3311(3) 0.0357(2) 0.0209(12) Uani 1 1 d . . .
C23 C 0.5043(2) 0.3921(3) 0.0172(2) 0.0328(12) Uani 1 1 d . . .
H23 H 0.5345 0.4335 0.0230 0.039 Uiso 1 1 calc R . .
C24 C 0.4227(2) 0.3940(3) -0.0098(2) 0.0401(13) Uani 1 1 d . . .
H24 H 0.3970 0.4365 -0.0229 0.048 Uiso 1 1 calc R . .
C25 C 0.3795(3) 0.3341(3) -0.0173(2) 0.0302(13) Uani 1 1 d . . .
H25 H 0.3236 0.3352 -0.0358 0.036 Uiso 1 1 calc R . .
C26 C 0.4159(2) 0.2723(3) 0.0016(2) 0.0304(13) Uani 1 1 d . . .
H26 H 0.3847 0.2315 -0.0046 0.036 Uiso 1 1 calc R . .
C27 C 0.6844(3) 0.3670(2) 0.0361(2) 0.0238(12) Uani 1 1 d . . .
C28 C 0.7728(2) 0.3626(2) 0.0788(2) 0.0206(12) Uani 1 1 d . . .
C32 C 0.3948(3) 0.0217(3) -0.0559(3) 0.0266(12) Uani 1 1 d . . .
C33 C 0.3808(3) -0.0029(3) -0.1286(3) 0.0401(15) Uani 1 1 d . . .
H33 H 0.3454 -0.0408 -0.1388 0.048 Uiso 1 1 calc R . .
C34 C 0.4176(3) 0.0267(3) -0.1872(3) 0.0403(15) Uani 1 1 d . . .
H34 H 0.4082 0.0097 -0.2377 0.048 Uiso 1 1 calc R . .
C35 C 0.4675(3) 0.0807(3) -0.1710(2) 0.0343(14) Uani 1 1 d . . .
H35 H 0.4939 0.1017 -0.2104 0.041 Uiso 1 1 calc R . .
C36 C 0.4803(2) 0.1056(3) -0.0972(2) 0.0294(11) Uani 1 1 d . . .
H36 H 0.5151 0.1439 -0.0873 0.035 Uiso 1 1 calc R . .
C42 C 0.3598(3) -0.0067(3) 0.0107(3) 0.0298(13) Uani 1 1 d . . .
C43 C 0.3113(3) -0.0629(3) 0.0084(3) 0.0420(15) Uani 1 1 d . . .
H43 H 0.2972 -0.0855 -0.0387 0.050 Uiso 1 1 calc R . .
C44 C 0.2823(3) -0.0876(3) 0.0742(3) 0.0555(18) Uani 1 1 d . . .
H44 H 0.2494 -0.1276 0.0726 0.067 Uiso 1 1 calc R . .
C45 C 0.3013(3) -0.0538(3) 0.1412(3) 0.0475(16) Uani 1 1 d . . .
H45 H 0.2817 -0.0700 0.1868 0.057 Uiso 1 1 calc R . .
C46 C 0.3494(3) 0.0043(3) 0.1425(3) 0.0369(14) Uani 1 1 d . . .
H46 H 0.3626 0.0283 0.1888 0.044 Uiso 1 1 calc R . .
C51 C 0.9507(5) 0.1257(3) 1.0506(3) 0.140(4) Uani 1 1 d . . .
H51A H 0.9294 0.1103 1.0977 0.169 Uiso 1 1 calc R . .
H51B H 0.9275 0.1705 1.0360 0.169 Uiso 1 1 calc R . .
H51C H 1.0100 0.1293 1.0588 0.169 Uiso 1 1 calc R . .
C52 C 0.9290(5) 0.0777(4) 0.9918(5) 0.094(3) Uani 1 1 d . . .
C53 C 0.9632(4) 0.0927(4) 0.9190(3) 0.105(3) Uani 1 1 d . . .
H53A H 0.9495 0.0554 0.8829 0.126 Uiso 1 1 calc R . .
H53B H 1.0224 0.0969 0.9282 0.126 Uiso 1 1 calc R . .
H53C H 0.9402 0.1357 0.8979 0.126 Uiso 1 1 calc R . .
C54 C 1.0398(4) 0.0212(3) 0.3442(3) 0.073(2) Uani 1 1 d . . .
H54A H 0.9833 0.0139 0.3549 0.087 Uiso 1 1 calc R . .
H54B H 1.0618 0.0615 0.3722 0.087 Uiso 1 1 calc R . .
H54C H 1.0723 -0.0191 0.3602 0.087 Uiso 1 1 calc R . .
C55 C 1.0425(4) 0.0322(3) 0.2626(4) 0.0600(19) Uani 1 1 d . . .
C56 C 1.1236(4) 0.0441(3) 0.2358(3) 0.093(2) Uani 1 1 d . . .
H56A H 1.1176 0.0517 0.1807 0.111 Uiso 1 1 calc R . .
H56B H 1.1581 0.0039 0.2477 0.111 Uiso 1 1 calc R . .
H56C H 1.1486 0.0845 0.2614 0.111 Uiso 1 1 calc R . .
C101 C 0.2066(2) 0.2491(3) 0.1000(2) 0.0267(12) Uani 1 1 d . . .
C102 C 0.2182(2) 0.1795(3) 0.1083(3) 0.0294(13) Uani 1 1 d . . .
H102 H 0.2290 0.1607 0.1579 0.035 Uiso 1 1 calc R . .
C103 C 0.2145(2) 0.1360(3) 0.0452(3) 0.0350(14) Uani 1 1 d . . .
H103 H 0.2228 0.0882 0.0521 0.042 Uiso 1 1 calc R . .
C104 C 0.1987(3) 0.1625(3) -0.0270(3) 0.0469(16) Uani 1 1 d . . .
H104 H 0.1960 0.1332 -0.0702 0.056 Uiso 1 1 calc R . .
C105 C 0.1868(3) 0.2319(3) -0.0359(3) 0.0448(16) Uani 1 1 d . . .
H105 H 0.1756 0.2501 -0.0858 0.054 Uiso 1 1 calc R . .
C106 C 0.1907(2) 0.2768(3) 0.0267(2) 0.0279(13) Uani 1 1 d . . .
H106 H 0.1828 0.3246 0.0196 0.034 Uiso 1 1 calc R . .
C107 C 0.1497(2) 0.2627(2) 0.2268(2) 0.0198(11) Uani 1 1 d . . .
C108 C 0.0761(3) 0.2359(2) 0.1957(2) 0.0287(13) Uani 1 1 d . . .
H108 H 0.0649 0.2338 0.1419 0.034 Uiso 1 1 calc R . .
C109 C 0.0192(3) 0.2122(3) 0.2408(3) 0.0415(15) Uani 1 1 d . . .
H109 H -0.0314 0.1952 0.2182 0.050 Uiso 1 1 calc R . .
C110 C 0.0350(3) 0.2131(3) 0.3190(3) 0.0356(14) Uani 1 1 d . . .
H110 H -0.0043 0.1963 0.3503 0.043 Uiso 1 1 calc R . .
C111 C 0.1083(3) 0.2387(3) 0.3515(3) 0.0325(14) Uani 1 1 d . . .
H111 H 0.1197 0.2399 0.4054 0.039 Uiso 1 1 calc R . .
C112 C 0.1654(3) 0.2625(2) 0.3050(2) 0.0297(13) Uani 1 1 d . . .
H112 H 0.2163 0.2790 0.3275 0.036 Uiso 1 1 calc R . .
C113 C 0.1797(3) 0.3681(2) 0.1525(2) 0.0225(12) Uani 1 1 d . . .
C114 C 0.1036(3) 0.3945(3) 0.1659(2) 0.0308(12) Uani 1 1 d . . .
H114 H 0.0656 0.3653 0.1870 0.037 Uiso 1 1 calc R . .
C115 C 0.0822(3) 0.4612(3) 0.1496(3) 0.0434(15) Uani 1 1 d . . .
H115 H 0.0301 0.4773 0.1599 0.052 Uiso 1 1 calc R . .
C116 C 0.1351(3) 0.5050(3) 0.1186(3) 0.0474(16) Uani 1 1 d . . .
H116 H 0.1202 0.5512 0.1076 0.057 Uiso 1 1 calc R . .
C117 C 0.2102(3) 0.4804(3) 0.1040(3) 0.0467(16) Uani 1 1 d . . .
H117 H 0.2472 0.5097 0.0818 0.056 Uiso 1 1 calc R . .
C118 C 0.2319(3) 0.4146(3) 0.1211(2) 0.0366(15) Uani 1 1 d . . .
H118 H 0.2846 0.3995 0.1114 0.044 Uiso 1 1 calc R . .
C119 C 0.7815(2) 0.3112(3) 0.1458(3) 0.0217(12) Uani 1 1 d . . .
C120 C 0.7696(3) 0.2413(3) 0.1309(3) 0.0299(13) Uani 1 1 d . . .
H120 H 0.7520 0.2272 0.0804 0.036 Uiso 1 1 calc R . .
C121 C 0.7828(3) 0.1914(3) 0.1881(3) 0.0396(15) Uani 1 1 d . . .
H121 H 0.7730 0.1443 0.1774 0.048 Uiso 1 1 calc R . .
C122 C 0.8107(3) 0.2135(3) 0.2605(3) 0.0422(15) Uani 1 1 d . . .
H122 H 0.8217 0.1807 0.3001 0.051 Uiso 1 1 calc R . .
C123 C 0.8226(3) 0.2818(3) 0.2762(3) 0.0337(14) Uani 1 1 d . . .
H123 H 0.8408 0.2958 0.3266 0.040 Uiso 1 1 calc R . .
C124 C 0.8084(2) 0.3308(3) 0.2191(2) 0.0274(12) Uani 1 1 d . . .
H124 H 0.8173 0.3779 0.2307 0.033 Uiso 1 1 calc R . .
C125 C 0.8328(2) 0.3397(2) 0.0212(2) 0.0245(12) Uani 1 1 d . . .
C126 C 0.8107(3) 0.3224(3) -0.0542(2) 0.0331(14) Uani 1 1 d . . .
H126 H 0.7551 0.3247 -0.0739 0.040 Uiso 1 1 calc R . .
C127 C 0.8687(3) 0.3018(3) -0.1013(3) 0.0436(16) Uani 1 1 d . . .
H127 H 0.8527 0.2907 -0.1531 0.052 Uiso 1 1 calc R . .
C128 C 0.9492(3) 0.2972(3) -0.0736(3) 0.0458(16) Uani 1 1 d . . .
H128 H 0.9888 0.2826 -0.1057 0.055 Uiso 1 1 calc R . .
C129 C 0.9716(3) 0.3140(3) 0.0009(3) 0.0425(16) Uani 1 1 d . . .
H129 H 1.0272 0.3121 0.0204 0.051 Uiso 1 1 calc R . .
C130 C 0.9136(3) 0.3339(3) 0.0476(3) 0.0331(13) Uani 1 1 d . . .
H130 H 0.9300 0.3438 0.0995 0.040 Uiso 1 1 calc R . .
C131 C 0.7860(3) 0.4369(3) 0.1050(2) 0.0221(12) Uani 1 1 d . . .
C132 C 0.8476(3) 0.4785(3) 0.0835(3) 0.0335(13) Uani 1 1 d . . .
H132 H 0.8859 0.4602 0.0522 0.040 Uiso 1 1 calc R . .
C133 C 0.8544(3) 0.5453(3) 0.1065(3) 0.0412(14) Uani 1 1 d . . .
H133 H 0.8969 0.5726 0.0899 0.049 Uiso 1 1 calc R . .
C134 C 0.8006(3) 0.5746(3) 0.1539(3) 0.0466(16) Uani 1 1 d . . .
H134 H 0.8063 0.6208 0.1705 0.056 Uiso 1 1 calc R . .
C135 C 0.7392(3) 0.5334(3) 0.1754(3) 0.0456(16) Uani 1 1 d . . .
H135 H 0.7013 0.5517 0.2071 0.055 Uiso 1 1 calc R . .
C136 C 0.7311(3) 0.4656(3) 0.1518(3) 0.0342(13) Uani 1 1 d . . .
H136 H 0.6880 0.4385 0.1675 0.041 Uiso 1 1 calc R . .

loop_
_atom_site_aniso_label
_atom_site_aniso_U_11
_atom_site_aniso_U_22
_atom_site_aniso_U_33
_atom_site_aniso_U_23
_atom_site_aniso_U_13
_atom_site_aniso_U_12
Pt1 0.02216(8) 0.02041(10) 0.03054(9) 0.00450(13) 0.00658(6) 0.00071(13)
S1 0.0455(8) 0.0250(9) 0.0348(7) 0.0010(6) 0.0165(7) 0.0031(7)
S2 0.0210(6) 0.0229(9) 0.0354(7) 0.0032(6) 0.0045(6) -0.0016(6)
O1 0.0219(18) 0.049(3) 0.0329(19) -0.0195(19) 0.0033(15) -0.0001(17)
O2 0.0254(18) 0.038(3) 0.0387(19) 0.0194(19) -0.0008(15) -0.0068(17)
O3 0.093(4) 0.104(6) 0.103(4) 0.002(4) -0.013(3) -0.022(4)
O4 0.094(4) 0.082(4) 0.077(3) 0.003(3) -0.033(3) -0.008(3)
O5 0.089(4) 0.139(6) 0.120(4) 0.010(4) 0.014(3) 0.009(3)
N1 0.023(2) 0.028(3) 0.025(2) -0.011(2) -0.0041(18) 0.0047(19)
N2 0.024(2) 0.028(3) 0.025(2) 0.0062(19) 0.0028(18) -0.0044(19)
N31 0.026(2) 0.017(3) 0.032(2) 0.006(2) 0.0079(19) -0.0023(19)
N41 0.023(2) 0.018(3) 0.041(3) 0.011(2) 0.007(2) 0.0055(19)
C11 0.024(3) 0.033(4) 0.014(2) 0.003(2) 0.002(2) 0.005(2)
C12 0.017(3) 0.031(4) 0.017(2) -0.002(2) -0.002(2) -0.002(2)
C13 0.020(3) 0.032(4) 0.045(3) -0.009(3) 0.008(2) -0.001(2)
C14 0.030(3) 0.052(5) 0.034(3) -0.012(3) 0.006(3) -0.020(3)
C15 0.016(3) 0.078(5) 0.019(3) -0.001(3) -0.003(2) 0.000(3)
C16 0.021(3) 0.073(5) 0.029(3) -0.006(3) 0.010(2) 0.011(3)
C17 0.021(3) 0.028(4) 0.023(3) 0.001(2) 0.005(2) 0.003(2)
C18 0.014(2) 0.021(3) 0.021(3) -0.004(2) 0.002(2) 0.001(2)
C21 0.017(3) 0.040(4) 0.015(2) 0.000(2) 0.007(2) -0.001(2)
C22 0.013(2) 0.031(4) 0.019(3) -0.001(2) 0.005(2) -0.003(2)
C23 0.027(2) 0.031(3) 0.041(3) 0.005(3) 0.007(2) 0.000(3)
C24 0.026(3) 0.039(4) 0.058(3) 0.013(3) 0.014(2) 0.010(3)
C25 0.020(3) 0.033(4) 0.038(3) 0.006(3) 0.001(2) 0.002(3)
C26 0.019(3) 0.041(4) 0.032(3) 0.006(3) 0.006(2) -0.007(2)
C27 0.028(3) 0.018(3) 0.025(3) 0.000(2) 0.002(2) -0.001(2)
C28 0.015(2) 0.022(3) 0.024(3) -0.001(2) 0.000(2) -0.002(2)
C32 0.021(3) 0.022(3) 0.035(3) 0.004(3) -0.006(2) 0.008(2)
C33 0.029(3) 0.032(4) 0.059(4) -0.012(3) 0.001(3) -0.005(3)
C34 0.035(3) 0.050(5) 0.033(3) -0.009(3) -0.007(3) 0.002(3)
C35 0.030(3) 0.047(4) 0.026(3) 0.005(3) 0.000(2) 0.000(3)
C36 0.032(3) 0.020(3) 0.037(3) 0.006(3) 0.005(2) 0.003(3)
C42 0.025(3) 0.017(3) 0.046(3) 0.006(3) -0.004(3) 0.001(2)
C43 0.039(3) 0.039(4) 0.047(3) 0.008(3) -0.002(3) -0.004(3)
C44 0.039(3) 0.035(5) 0.091(5) 0.015(4) -0.002(3) -0.015(3)
C45 0.031(3) 0.040(5) 0.072(4) 0.031(4) 0.009(3) -0.005(3)
C46 0.036(3) 0.024(4) 0.052(4) 0.011(3) 0.009(3) 0.007(3)
C51 0.307(11) 0.058(7) 0.050(5) -0.012(4) -0.017(6) -0.035(7)
C52 0.127(8) 0.065(7) 0.081(6) 0.024(6) -0.040(6) 0.004(5)
C53 0.157(7) 0.088(8) 0.074(5) 0.011(5) 0.033(5) 0.018(6)
C54 0.100(5) 0.055(6) 0.064(5) -0.009(4) 0.011(4) -0.011(4)
C55 0.085(5) 0.031(5) 0.062(5) 0.003(4) -0.002(4) 0.002(4)
C56 0.098(6) 0.077(7) 0.110(6) 0.019(5) 0.047(5) -0.001(5)
C101 0.014(2) 0.037(4) 0.030(3) -0.009(3) 0.008(2) -0.006(2)
C102 0.021(3) 0.033(4) 0.034(3) -0.002(3) 0.000(2) 0.003(2)
C103 0.035(3) 0.027(4) 0.041(3) -0.014(3) -0.005(3) 0.001(2)
C104 0.033(3) 0.056(5) 0.053(4) -0.021(4) 0.013(3) 0.002(3)
C105 0.029(3) 0.071(5) 0.036(3) -0.011(3) 0.011(3) -0.008(3)
C106 0.022(3) 0.035(4) 0.027(3) -0.002(3) 0.002(2) -0.002(2)
C107 0.017(2) 0.019(3) 0.024(3) -0.005(2) 0.006(2) 0.001(2)
C108 0.028(3) 0.029(4) 0.030(3) 0.001(2) 0.012(2) -0.002(2)
C109 0.025(3) 0.046(4) 0.055(4) -0.001(3) 0.012(3) -0.008(3)
C110 0.042(4) 0.020(4) 0.049(4) 0.008(3) 0.024(3) 0.004(3)
C111 0.043(3) 0.032(4) 0.022(3) 0.012(3) -0.001(3) 0.011(3)
C112 0.026(3) 0.033(4) 0.031(3) 0.002(3) 0.010(2) 0.004(2)
C113 0.022(3) 0.029(4) 0.017(2) -0.004(2) 0.001(2) -0.010(2)
C114 0.032(3) 0.029(3) 0.033(3) 0.010(3) 0.009(2) 0.007(3)
C115 0.039(3) 0.048(5) 0.045(3) 0.004(3) 0.010(3) 0.017(3)
C116 0.056(4) 0.035(4) 0.051(4) 0.008(3) 0.005(3) 0.004(3)
C117 0.044(4) 0.049(5) 0.047(4) 0.017(3) 0.004(3) -0.015(3)
C118 0.032(3) 0.038(4) 0.039(3) 0.012(3) 0.001(2) 0.000(3)
C119 0.009(2) 0.026(4) 0.030(3) 0.001(3) 0.005(2) 0.003(2)
C120 0.028(3) 0.035(4) 0.027(3) 0.000(3) 0.000(2) -0.003(3)
C121 0.022(3) 0.034(4) 0.063(4) 0.011(3) 0.004(3) -0.004(3)
C122 0.020(3) 0.050(5) 0.057(4) 0.021(3) 0.005(3) 0.001(3)
C123 0.026(3) 0.041(4) 0.033(3) 0.008(3) 0.002(2) 0.000(3)
C124 0.025(3) 0.026(3) 0.031(3) -0.005(3) 0.002(2) -0.006(2)
C125 0.019(3) 0.026(3) 0.029(3) 0.006(2) 0.005(2) 0.002(2)
C126 0.031(3) 0.041(4) 0.026(3) -0.001(3) -0.001(2) 0.000(3)
C127 0.046(4) 0.045(4) 0.040(3) -0.006(3) 0.006(3) -0.008(3)
C128 0.037(3) 0.052(5) 0.052(4) -0.012(3) 0.021(3) -0.002(3)
C129 0.024(3) 0.063(5) 0.042(3) 0.004(3) 0.010(3) 0.005(3)
C130 0.033(3) 0.040(4) 0.026(3) 0.000(3) 0.000(2) 0.002(3)
C131 0.023(3) 0.021(3) 0.021(3) 0.002(2) -0.003(2) 0.001(2)
C132 0.030(3) 0.022(4) 0.048(3) -0.002(3) 0.004(3) -0.009(3)
C133 0.049(4) 0.025(4) 0.049(3) 0.012(3) 0.001(3) -0.010(3)
C134 0.053(4) 0.028(4) 0.056(4) 0.000(3) -0.013(3) 0.002(3)
C135 0.047(4) 0.032(4) 0.058(4) 0.000(3) 0.004(3) 0.017(3)
C136 0.036(3) 0.023(4) 0.044(3) -0.006(3) 0.007(3) -0.008(3)

loop_
_atom_type_symbol
_atom_type_description
_atom_type_scat_dispersion_real
_atom_type_scat_dispersion_imag
_atom_type_scat_source
C C 0.0033 0.0016 'International Tables Vol C Tables 4.2.6.8 and 6.1.1.4'
H H 0.0000 0.0000 'International Tables Vol C Tables 4.2.6.8 and 6.1.1.4'
N N 0.0061 0.0033 'International Tables Vol C Tables 4.2.6.8 and 6.1.1.4'
O O 0.0106 0.0060 'International Tables Vol C Tables 4.2.6.8 and 6.1.1.4'
S S 0.1246 0.1234 'International Tables Vol C Tables 4.2.6.8 and 6.1.1.4'
Pt Pt -1.7033 8.3905 'International Tables Vol C Tables 4.2.6.8 and 6.1.1.4'

loop_
_geom_angle_atom_site_label_1
_geom_angle_atom_site_label_2
_geom_angle_atom_site_label_3
_geom_angle
_geom_angle_site_symmetry_1
_geom_angle_site_symmetry_3
_geom_angle_publ_flag
N31 Pt1 N41 78.91(15) . . ?
N31 Pt1 S1 171.51(11) . . ?
N41 Pt1 S1 92.85(11) . . ?
N31 Pt1 S2 94.61(11) . . ?
N41 Pt1 S2 171.53(11) . . ?
S1 Pt1 S2 93.79(5) . . ?
C11 S1 Pt1 111.91(14) . . ?
C21 S2 Pt1 107.34(16) . . ?
C17 N1 C12 123.5(4) . . ?
C17 N1 H1 124.2(4) . . ?
C12 N1 H1 112.0(4) . . ?
C27 N2 C22 123.5(4) . . ?
C27 N2 H2 127.2(4) . . ?
C22 N2 H2 109.3(3) . . ?
C36 N31 C32 117.6(4) . . ?
C36 N31 Pt1 126.5(3) . . ?
C32 N31 Pt1 115.9(3) . . ?
C42 N41 C46 120.8(4) . . ?
C42 N41 Pt1 115.2(3) . . ?
C46 N41 Pt1 123.9(3) . . ?
C16 C11 C12 116.0(5) . . ?
C16 C11 S1 121.4(4) . . ?
C12 C11 S1 122.6(3) . . ?
C13 C12 C11 121.3(4) . . ?
C13 C12 N1 120.9(4) . . ?
C11 C12 N1 117.6(4) . . ?
C12 C13 C14 120.6(5) . . ?
C12 C13 H13 119.7 . . ?
C14 C13 H13 119.7 . . ?
C15 C14 C13 120.0(5) . . ?
C15 C14 H14 120.0 . . ?
C13 C14 H14 120.0 . . ?
C14 C15 C16 119.5(5) . . ?
C14 C15 H15 120.3 . . ?
C16 C15 H15 120.3 . . ?
C15 C16 C11 122.6(5) . . ?
C15 C16 H16 118.7 . . ?
C11 C16 H16 118.7 . . ?
O1 C17 N1 123.4(4) . . ?
O1 C17 C18 120.0(4) . . ?
N1 C17 C18 116.6(4) . . ?
C113 C18 C107 109.6(3) . . ?
C113 C18 C101 112.0(4) . . ?
C107 C18 C101 109.4(4) . . ?
C113 C18 C17 102.5(4) . . ?
C107 C18 C17 110.0(3) . . ?
C101 C18 C17 113.1(3) . . ?
C26 C21 C22 116.0(5) . . ?
C26 C21 S2 124.8(4) . . ?
C22 C21 S2 119.1(3) . . ?
C23 C22 C21 121.7(4) . . ?
C23 C22 N2 120.6(4) . . ?
C21 C22 N2 117.6(4) . . ?
C22 C23 C24 120.4(5) . . ?
C22 C23 H23 119.8 . . ?
C24 C23 H23 119.8 . . ?
C25 C24 C23 119.4(5) . . ?
C25 C24 H24 120.3 . . ?
C23 C24 H24 120.3 . . ?
C24 C25 C26 120.9(4) . . ?
C24 C25 H25 119.5 . . ?
C26 C25 H25 119.5 . . ?
C25 C26 C21 121.5(5) . . ?
C25 C26 H26 119.2 . . ?
C21 C26 H26 119.2 . . ?
O2 C27 N2 123.2(4) . . ?
O2 C27 C28 119.9(4) . . ?
N2 C27 C28 116.9(4) . . ?
C131 C28 C119 112.6(4) . . ?
C131 C28 C125 112.9(4) . . ?
C119 C28 C125 107.3(3) . . ?
C131 C28 C27 100.9(3) . . ?
C119 C28 C27 114.3(4) . . ?
C125 C28 C27 108.9(3) . . ?
C33 C32 N31 121.0(4) . . ?
C33 C32 C42 125.2(5) . . ?
N31 C32 C42 113.8(4) . . ?
C32 C33 C34 120.7(5) . . ?
C32 C33 H33 119.6 . . ?
C34 C33 H33 119.6 . . ?
C35 C34 C33 118.3(5) . . ?
C35 C34 H34 120.9 . . ?
C33 C34 H34 120.9 . . ?
C34 C35 C36 120.4(5) . . ?
C34 C35 H35 119.8 . . ?
C36 C35 H35 119.8 . . ?
N31 C36 C35 122.0(5) . . ?
N31 C36 H36 119.0 . . ?
C35 C36 H36 119.0 . . ?
N41 C42 C43 120.1(5) . . ?
N41 C42 C32 116.0(4) . . ?
C43 C42 C32 123.9(5) . . ?
C42 C43 C44 120.5(5) . . ?
C42 C43 H43 119.8 . . ?
C44 C43 H43 119.8 . . ?
C45 C44 C43 119.3(5) . . ?
C45 C44 H44 120.3 . . ?
C43 C44 H44 120.3 . . ?
C44 C45 C46 119.6(5) . . ?
C44 C45 H45 120.2 . . ?
C46 C45 H45 120.2 . . ?
N41 C46 C45 119.7(5) . . ?
N41 C46 H46 120.1 . . ?
C45 C46 H46 120.1 . . ?
C52 C51 H51A 109.5 . . ?
C52 C51 H51B 109.5 . . ?
H51A C51 H51B 109.5 . . ?
C52 C51 H51C 109.5 . . ?
H51A C51 H51C 109.5 . . ?
H51B C51 H51C 109.5 . . ?
O3 C52 C51 126.3(9) . . ?
O3 C52 C53 119.0(9) . . ?
C51 C52 C53 114.4(7) . . ?
C52 C53 H53A 109.5 . . ?
C52 C53 H53B 109.5 . . ?
H53A C53 H53B 109.5 . . ?
C52 C53 H53C 109.5 . . ?
H53A C53 H53C 109.5 . . ?
H53B C53 H53C 109.5 . . ?
C55 C54 H54A 109.5 . . ?
C55 C54 H54B 109.5 . . ?
H54A C54 H54B 109.5 . . ?
C55 C54 H54C 109.5 . . ?
H54A C54 H54C 109.5 . . ?
H54B C54 H54C 109.5 . . ?
O4 C55 C54 122.3(7) . . ?
O4 C55 C56 120.7(6) . . ?
C54 C55 C56 117.0(6) . . ?
C55 C56 H56A 109.5 . . ?
C55 C56 H56B 109.5 . . ?
H56A C56 H56B 109.5 . . ?
C55 C56 H56C 109.5 . . ?
H56A C56 H56C 109.5 . . ?
H56B C56 H56C 109.5 . . ?
C102 C101 C106 119.3(5) . . ?
C102 C101 C18 119.2(4) . . ?
C106 C101 C18 121.4(5) . . ?
C101 C102 C103 121.3(5) . . ?
C101 C102 H102 119.3 . . ?
C103 C102 H102 119.3 . . ?
C104 C103 C102 119.9(5) . . ?
C104 C103 H103 120.0 . . ?
C102 C103 H103 120.0 . . ?
C105 C104 C103 119.2(5) . . ?
C105 C104 H104 120.4 . . ?
C103 C104 H104 120.4 . . ?
C104 C105 C106 121.9(5) . . ?
C104 C105 H105 119.1 . . ?
C106 C105 H105 119.1 . . ?
C101 C106 C105 118.4(5) . . ?
C101 C106 H106 120.8 . . ?
C105 C106 H106 120.8 . . ?
C112 C107 C108 117.8(4) . . ?
C112 C107 C18 124.2(4) . . ?
C108 C107 C18 117.9(4) . . ?
C109 C108 C107 121.5(4) . . ?
C109 C108 H108 119.2 . . ?
C107 C108 H108 119.2 . . ?
C108 C109 C110 120.2(5) . . ?
C108 C109 H109 119.9 . . ?
C110 C109 H109 119.9 . . ?
C109 C110 C111 119.5(5) . . ?
C109 C110 H110 120.3 . . ?
C111 C110 H110 120.3 . . ?
C110 C111 C112 119.6(4) . . ?
C110 C111 H111 120.2 . . ?
C112 C111 H111 120.2 . . ?
C107 C112 C111 121.4(4) . . ?
C107 C112 H112 119.3 . . ?
C111 C112 H112 119.3 . . ?
C114 C113 C118 115.2(5) . . ?
C114 C113 C18 123.5(4) . . ?
C118 C113 C18 121.3(4) . . ?
C115 C114 C113 122.1(5) . . ?
C115 C114 H114 119.0 . . ?
C113 C114 H114 119.0 . . ?
C116 C115 C114 120.8(5) . . ?
C116 C115 H115 119.6 . . ?
C114 C115 H115 119.6 . . ?
C115 C116 C117 118.5(6) . . ?
C115 C116 H116 120.7 . . ?
C117 C116 H116 120.7 . . ?
C118 C117 C116 120.7(5) . . ?
C118 C117 H117 119.7 . . ?
C116 C117 H117 119.7 . . ?
C117 C118 C113 122.7(5) . . ?
C117 C118 H118 118.6 . . ?
C113 C118 H118 118.6 . . ?
C124 C119 C120 118.2(4) . . ?
C124 C119 C28 122.2(5) . . ?
C120 C119 C28 119.2(4) . . ?
C119 C120 C121 122.1(5) . . ?
C119 C120 H120 118.9 . . ?
C121 C120 H120 118.9 . . ?
C122 C121 C120 117.6(5) . . ?
C122 C121 H121 121.2 . . ?
C120 C121 H121 121.2 . . ?
C123 C122 C121 121.0(5) . . ?
C123 C122 H122 119.5 . . ?
C121 C122 H122 119.5 . . ?
C122 C123 C124 120.8(5) . . ?
C122 C123 H123 119.6 . . ?
C124 C123 H123 119.6 . . ?
C119 C124 C123 120.2(5) . . ?
C119 C124 H124 119.9 . . ?
C123 C124 H124 119.9 . . ?
C130 C125 C126 117.5(4) . . ?
C130 C125 C28 117.6(4) . . ?
C126 C125 C28 124.9(4) . . ?
C125 C126 C127 120.8(4) . . ?
C125 C126 H126 119.6 . . ?
C127 C126 H126 119.6 . . ?
C128 C127 C126 120.4(5) . . ?
C128 C127 H127 119.8 . . ?
C126 C127 H127 119.8 . . ?
C129 C128 C127 119.1(5) . . ?
C129 C128 H128 120.4 . . ?
C127 C128 H128 120.4 . . ?
C128 C129 C130 120.2(4) . . ?
C128 C129 H129 119.9 . . ?
C130 C129 H129 119.9 . . ?
C125 C130 C129 122.0(4) . . ?
C125 C130 H130 119.0 . . ?
C129 C130 H130 119.0 . . ?
C132 C131 C136 117.6(5) . . ?
C132 C131 C28 124.0(4) . . ?
C136 C131 C28 118.4(4) . . ?
C133 C132 C131 121.3(5) . . ?
C133 C132 H132 119.3 . . ?
C131 C132 H132 119.3 . . ?
C132 C133 C134 121.9(5) . . ?
C132 C133 H133 119.1 . . ?
C134 C133 H133 119.1 . . ?
C135 C134 C133 117.0(6) . . ?
C135 C134 H134 121.5 . . ?
C133 C134 H134 121.5 . . ?
C134 C135 C136 121.7(5) . . ?
C134 C135 H135 119.1 . . ?
C136 C135 H135 119.1 . . ?
C135 C136 C131 120.5(5) . . ?
C135 C136 H136 119.7 . . ?
C131 C136 H136 119.7 . . ?

loop_
_geom_bond_atom_site_label_1
_geom_bond_atom_site_label_2
_geom_bond_distance
_geom_bond_site_symmetry_2
_geom_bond_publ_flag
Pt1 N31 2.045(3) . ?
Pt1 N41 2.071(4) . ?
Pt1 S1 2.2841(12) . ?
Pt1 S2 2.2886(13) . ?
S1 C11 1.758(5) . ?
S2 C21 1.747(5) . ?
O1 C17 1.210(5) . ?
O2 C27 1.200(5) . ?
O3 C52 1.191(8) . ?
O4 C55 1.195(6) . ?
N1 C17 1.357(5) . ?
N1 C12 1.434(5) . ?
N1 H1 0.803(3) . ?
N2 C27 1.355(5) . ?
N2 C22 1.440(5) . ?
N2 H2 0.948(3) . ?
N31 C36 1.343(5) . ?
N31 C32 1.378(5) . ?
N41 C42 1.343(5) . ?
N41 C46 1.368(5) . ?
C11 C16 1.395(6) . ?
C11 C12 1.399(6) . ?
C12 C13 1.365(6) . ?
C13 C14 1.379(6) . ?
C13 H13 0.9500 . ?
C14 C15 1.355(6) . ?
C14 H14 0.9500 . ?
C15 C16 1.377(7) . ?
C15 H15 0.9500 . ?
C16 H16 0.9500 . ?
C17 C18 1.571(5) . ?
C18 C113 1.532(6) . ?
C18 C107 1.544(5) . ?
C18 C101 1.549(6) . ?
C21 C26 1.404(5) . ?
C21 C22 1.420(6) . ?
C22 C23 1.365(6) . ?
C23 C24 1.385(5) . ?
C23 H23 0.9500 . ?
C24 C25 1.370(7) . ?
C24 H24 0.9500 . ?
C25 C26 1.373(6) . ?
C25 H25 0.9500 . ?
C26 H26 0.9500 . ?
C27 C28 1.579(6) . ?
C28 C131 1.532(6) . ?
C28 C119 1.546(6) . ?
C28 C125 1.553(5) . ?
C32 C33 1.368(6) . ?
C32 C42 1.467(6) . ?
C33 C34 1.376(6) . ?
C33 H33 0.9500 . ?
C34 C35 1.350(6) . ?
C34 H34 0.9500 . ?
C35 C36 1.385(5) . ?
C35 H35 0.9500 . ?
C36 H36 0.9500 . ?
C42 C43 1.357(6) . ?
C43 C44 1.385(6) . ?
C43 H43 0.9500 . ?
C44 C45 1.365(6) . ?
C44 H44 0.9500 . ?
C45 C46 1.382(6) . ?
C45 H45 0.9500 . ?
C46 H46 0.9500 . ?
C51 C52 1.419(9) . ?
C51 H51A 0.9800 . ?
C51 H51B 0.9800 . ?
C51 H51C 0.9800 . ?
C52 C53 1.481(9) . ?
C53 H53A 0.9800 . ?
C53 H53B 0.9800 . ?
C53 H53C 0.9800 . ?
C54 C55 1.460(7) . ?
C54 H54A 0.9800 . ?
C54 H54B 0.9800 . ?
C54 H54C 0.9800 . ?
C55 C56 1.481(7) . ?
C56 H56A 0.9800 . ?
C56 H56B 0.9800 . ?
C56 H56C 0.9800 . ?
C101 C102 1.377(6) . ?
C101 C106 1.402(6) . ?
C102 C103 1.397(6) . ?
C102 H102 0.9500 . ?
C103 C104 1.376(6) . ?
C103 H103 0.9500 . ?
C104 C105 1.376(7) . ?
C104 H104 0.9500 . ?
C105 C106 1.406(6) . ?
C105 H105 0.9500 . ?
C106 H106 0.9500 . ?
C107 C112 1.378(5) . ?
C107 C108 1.387(5) . ?
C108 C109 1.370(5) . ?
C108 H108 0.9500 . ?
C109 C110 1.379(6) . ?
C109 H109 0.9500 . ?
C110 C111 1.382(6) . ?
C110 H110 0.9500 . ?
C111 C112 1.390(5) . ?
C111 H111 0.9500 . ?
C112 H112 0.9500 . ?
C113 C114 1.401(5) . ?
C113 C118 1.403(6) . ?
C114 C115 1.374(7) . ?
C114 H114 0.9500 . ?
C115 C116 1.373(6) . ?
C115 H115 0.9500 . ?
C116 C117 1.379(6) . ?
C116 H116 0.9500 . ?
C117 C118 1.359(7) . ?
C117 H117 0.9500 . ?
C118 H118 0.9500 . ?
C119 C124 1.380(5) . ?
C119 C120 1.398(6) . ?
C120 C121 1.404(6) . ?
C120 H120 0.9500 . ?
C121 C122 1.384(6) . ?
C121 H121 0.9500 . ?
C122 C123 1.372(7) . ?
C122 H122 0.9500 . ?
C123 C124 1.392(6) . ?
C123 H123 0.9500 . ?
C124 H124 0.9500 . ?
C125 C130 1.376(5) . ?
C125 C126 1.386(5) . ?
C126 C127 1.390(6) . ?
C126 H126 0.9500 . ?
C127 C128 1.374(6) . ?
C127 H127 0.9500 . ?
C128 C129 1.370(6) . ?
C128 H128 0.9500 . ?
C129 C130 1.379(5) . ?
C129 H129 0.9500 . ?
C130 H130 0.9500 . ?
C131 C132 1.383(6) . ?
C131 C136 1.402(6) . ?
C132 C133 1.367(6) . ?
C132 H132 0.9500 . ?
C133 C134 1.401(6) . ?
C133 H133 0.9500 . ?
C134 C135 1.378(6) . ?
C134 H134 0.9500 . ?
C135 C136 1.389(6) . ?
C135 H135 0.9500 . ?
C136 H136 0.9500 . ?

loop_
_geom_torsion_atom_site_label_1
_geom_torsion_atom_site_label_2
_geom_torsion_atom_site_label_3
_geom_torsion_atom_site_label_4
_geom_torsion
_geom_torsion_site_symmetry_1
_geom_torsion_site_symmetry_2
_geom_torsion_site_symmetry_3
_geom_torsion_site_symmetry_4
_geom_torsion_publ_flag
N31 Pt1 S1 C11 -152.1(7) . . . . ?
N41 Pt1 S1 C11 -165.92(19) . . . . ?
S2 Pt1 S1 C11 19.34(17) . . . . ?
N31 Pt1 S2 C21 91.47(18) . . . . ?
N41 Pt1 S2 C21 131.2(7) . . . . ?
S1 Pt1 S2 C21 -87.27(15) . . . . ?
N41 Pt1 N31 C36 179.1(4) . . . . ?
S1 Pt1 N31 C36 165.1(5) . . . . ?
S2 Pt1 N31 C36 -6.4(4) . . . . ?
N41 Pt1 N31 C32 1.5(3) . . . . ?
S1 Pt1 N31 C32 -12.5(10) . . . . ?
S2 Pt1 N31 C32 176.0(3) . . . . ?
N31 Pt1 N41 C42 0.3(3) . . . . ?
S1 Pt1 N41 C42 178.3(3) . . . . ?
S2 Pt1 N41 C42 -40.1(9) . . . . ?
N31 Pt1 N41 C46 177.4(4) . . . . ?
S1 Pt1 N41 C46 -4.7(3) . . . . ?
S2 Pt1 N41 C46 136.9(6) . . . . ?
Pt1 S1 C11 C16 -90.6(4) . . . . ?
Pt1 S1 C11 C12 91.7(4) . . . . ?
C16 C11 C12 C13 0.7(7) . . . . ?
S1 C11 C12 C13 178.5(3) . . . . ?
C16 C11 C12 N1 177.1(4) . . . . ?
S1 C11 C12 N1 -5.1(6) . . . . ?
C17 N1 C12 C13 -38.4(6) . . . . ?
C17 N1 C12 C11 145.2(4) . . . . ?
C11 C12 C13 C14 -0.3(7) . . . . ?
N1 C12 C13 C14 -176.6(4) . . . . ?
C12 C13 C14 C15 -0.3(7) . . . . ?
C13 C14 C15 C16 0.5(7) . . . . ?
C14 C15 C16 C11 -0.1(7) . . . . ?
C12 C11 C16 C15 -0.5(7) . . . . ?
S1 C11 C16 C15 -178.3(4) . . . . ?
C12 N1 C17 O1 -4.2(7) . . . . ?
C12 N1 C17 C18 174.7(4) . . . . ?
O1 C17 C18 C113 52.1(5) . . . . ?
N1 C17 C18 C113 -126.7(4) . . . . ?
O1 C17 C18 C107 -64.4(6) . . . . ?
N1 C17 C18 C107 116.7(4) . . . . ?
O1 C17 C18 C101 173.0(4) . . . . ?
N1 C17 C18 C101 -5.9(6) . . . . ?
Pt1 S2 C21 C26 -19.9(4) . . . . ?
Pt1 S2 C21 C22 163.2(3) . . . . ?
C26 C21 C22 C23 2.1(6) . . . . ?
S2 C21 C22 C23 179.2(3) . . . . ?
C26 C21 C22 N2 179.7(4) . . . . ?
S2 C21 C22 N2 -3.1(5) . . . . ?
C27 N2 C22 C23 -42.5(6) . . . . ?
C27 N2 C22 C21 139.8(4) . . . . ?
C21 C22 C23 C24 -1.6(7) . . . . ?
N2 C22 C23 C24 -179.2(4) . . . . ?
C22 C23 C24 C25 0.5(7) . . . . ?
C23 C24 C25 C26 0.0(7) . . . . ?
C24 C25 C26 C21 0.6(7) . . . . ?
C22 C21 C26 C25 -1.6(6) . . . . ?
S2 C21 C26 C25 -178.6(3) . . . . ?
C22 N2 C27 O2 -2.5(7) . . . . ?
C22 N2 C27 C28 175.4(4) . . . . ?
O2 C27 C28 C131 60.3(5) . . . . ?
N2 C27 C28 C131 -117.8(4) . . . . ?
O2 C27 C28 C119 -178.7(4) . . . . ?
N2 C27 C28 C119 3.3(6) . . . . ?
O2 C27 C28 C125 -58.7(6) . . . . ?
N2 C27 C28 C125 123.2(4) . . . . ?
C36 N31 C32 C33 -0.6(6) . . . . ?
Pt1 N31 C32 C33 177.2(3) . . . . ?
C36 N31 C32 C42 179.2(4) . . . . ?
Pt1 N31 C32 C42 -3.0(5) . . . . ?
N31 C32 C33 C34 0.8(7) . . . . ?
C42 C32 C33 C34 -179.0(4) . . . . ?
C32 C33 C34 C35 -0.2(8) . . . . ?
C33 C34 C35 C36 -0.5(8) . . . . ?
C32 N31 C36 C35 -0.1(6) . . . . ?
Pt1 N31 C36 C35 -177.7(3) . . . . ?
C34 C35 C36 N31 0.7(7) . . . . ?
C46 N41 C42 C43 1.4(7) . . . . ?
Pt1 N41 C42 C43 178.5(4) . . . . ?
C46 N41 C42 C32 -179.2(4) . . . . ?
Pt1 N41 C42 C32 -2.0(5) . . . . ?
C33 C32 C42 N41 -176.9(4) . . . . ?
N31 C32 C42 N41 3.3(6) . . . . ?
C33 C32 C42 C43 2.5(8) . . . . ?
N31 C32 C42 C43 -177.2(4) . . . . ?
N41 C42 C43 C44 -2.1(8) . . . . ?
C32 C42 C43 C44 178.4(5) . . . . ?
C42 C43 C44 C45 1.6(8) . . . . ?
C43 C44 C45 C46 -0.2(8) . . . . ?
C42 N41 C46 C45 0.0(7) . . . . ?
Pt1 N41 C46 C45 -176.9(3) . . . . ?
C44 C45 C46 N41 -0.5(8) . . . . ?
C113 C18 C101 C102 -171.0(4) . . . . ?
C107 C18 C101 C102 -49.2(5) . . . . ?
C17 C18 C101 C102 73.8(5) . . . . ?
C113 C18 C101 C106 5.6(5) . . . . ?
C107 C18 C101 C106 127.4(4) . . . . ?
C17 C18 C101 C106 -109.6(5) . . . . ?
C106 C101 C102 C103 0.0(6) . . . . ?
C18 C101 C102 C103 176.7(4) . . . . ?
C101 C102 C103 C104 -0.2(7) . . . . ?
C102 C103 C104 C105 0.1(7) . . . . ?
C103 C104 C105 C106 0.3(7) . . . . ?
C102 C101 C106 C105 0.4(6) . . . . ?
C18 C101 C106 C105 -176.3(4) . . . . ?
C104 C105 C106 C101 -0.5(7) . . . . ?
C113 C18 C107 C112 -94.5(5) . . . . ?
C101 C18 C107 C112 142.3(4) . . . . ?
C17 C18 C107 C112 17.5(6) . . . . ?
C113 C18 C107 C108 82.0(5) . . . . ?
C101 C18 C107 C108 -41.2(5) . . . . ?
C17 C18 C107 C108 -166.1(4) . . . . ?
C112 C107 C108 C109 2.5(7) . . . . ?
C18 C107 C108 C109 -174.2(4) . . . . ?
C107 C108 C109 C110 -1.6(8) . . . . ?
C108 C109 C110 C111 0.6(8) . . . . ?
C109 C110 C111 C112 -0.5(8) . . . . ?
C108 C107 C112 C111 -2.4(7) . . . . ?
C18 C107 C112 C111 174.0(4) . . . . ?
C110 C111 C112 C107 1.5(7) . . . . ?
C107 C18 C113 C114 -15.7(5) . . . . ?
C101 C18 C113 C114 106.0(4) . . . . ?
C17 C18 C113 C114 -132.4(4) . . . . ?
C107 C18 C113 C118 162.7(4) . . . . ?
C101 C18 C113 C118 -75.6(5) . . . . ?
C17 C18 C113 C118 45.9(5) . . . . ?
C118 C113 C114 C115 -0.2(6) . . . . ?
C18 C113 C114 C115 178.2(4) . . . . ?
C113 C114 C115 C116 0.5(7) . . . . ?
C114 C115 C116 C117 0.2(8) . . . . ?
C115 C116 C117 C118 -1.1(8) . . . . ?
C116 C117 C118 C113 1.4(8) . . . . ?
C114 C113 C118 C117 -0.7(7) . . . . ?
C18 C113 C118 C117 -179.2(4) . . . . ?
C131 C28 C119 C124 -7.8(6) . . . . ?
C125 C28 C119 C124 117.0(4) . . . . ?
C27 C28 C119 C124 -122.1(4) . . . . ?
C131 C28 C119 C120 178.8(4) . . . . ?
C125 C28 C119 C120 -56.4(5) . . . . ?
C27 C28 C119 C120 64.4(5) . . . . ?
C124 C119 C120 C121 1.1(7) . . . . ?
C28 C119 C120 C121 174.8(4) . . . . ?
C119 C120 C121 C122 -1.8(7) . . . . ?
C120 C121 C122 C123 1.8(7) . . . . ?
C121 C122 C123 C124 -1.2(7) . . . . ?
C120 C119 C124 C123 -0.4(6) . . . . ?
C28 C119 C124 C123 -173.9(4) . . . . ?
C122 C123 C124 C119 0.5(7) . . . . ?
C131 C28 C125 C130 67.8(5) . . . . ?
C119 C28 C125 C130 -56.8(5) . . . . ?
C27 C28 C125 C130 179.0(4) . . . . ?
C131 C28 C125 C126 -114.5(5) . . . . ?
C119 C28 C125 C126 120.9(5) . . . . ?
C27 C28 C125 C126 -3.3(6) . . . . ?
C130 C125 C126 C127 -1.6(7) . . . . ?
C28 C125 C126 C127 -179.3(4) . . . . ?
C125 C126 C127 C128 0.9(8) . . . . ?
C126 C127 C128 C129 -0.7(8) . . . . ?
C127 C128 C129 C130 1.4(8) . . . . ?
C126 C125 C130 C129 2.3(8) . . . . ?
C28 C125 C130 C129 -179.9(4) . . . . ?
C128 C129 C130 C125 -2.2(8) . . . . ?
C119 C28 C131 C132 118.1(5) . . . . ?
C125 C28 C131 C132 -3.6(6) . . . . ?
C27 C28 C131 C132 -119.6(4) . . . . ?
C119 C28 C131 C136 -64.0(5) . . . . ?
C125 C28 C131 C136 174.4(4) . . . . ?
C27 C28 C131 C136 58.3(5) . . . . ?
C136 C131 C132 C133 -0.5(7) . . . . ?
C28 C131 C132 C133 177.5(4) . . . . ?
C131 C132 C133 C134 1.2(8) . . . . ?
C132 C133 C134 C135 -1.2(7) . . . . ?
C133 C134 C135 C136 0.6(7) . . . . ?
C134 C135 C136 C131 0.1(8) . . . . ?
C132 C131 C136 C135 -0.2(7) . . . . ?
C28 C131 C136 C135 -178.3(4) . . . . ?

loop_
_cod_related_entry_id
_cod_related_entry_database
_cod_related_entry_code
1 ChemSpider 30660701
